data_4327348
loop_
_publ_author_name
'Albert Figuerola'
'Joan Ribas'
'David Casanova'
'Miguel Maestro'
'Santiago Alvarez'
'Carmen Diaz'

_publ_section_title
;
 Magnetism of Cyano-Bridged Ln3+-M3+ Complexes. Part II: One-Dimensional
 Complexes (Ln3+ = Eu, Tb, Dy, Ho, Er, Tm; M3+ = Fe or Co) with bpy as
 Blocking Ligand
;
_journal_name_full 'Inorganic Chemistry'
_journal_page_first 6949
_journal_page_last 6958
_journal_paper_doi 10.1021/ic050650+
_journal_volume 44
_journal_year 2005
_chemical_formula_moiety 'C32 H32 Co2 Dy2 N16 O8, 8 (H2 O), 3 (C10 H8 N2)'
_chemical_formula_sum 'C62 H72 Co2 Dy2 N22 O16'
_chemical_formula_weight 1824.28
_chemical_name_systematic
; 
 ? 
;
_space_group_IT_number 2
_symmetry_cell_setting triclinic
_symmetry_space_group_name_Hall '-P 1'
_symmetry_space_group_name_H-M 'P -1'
_atom_sites_solution_hydrogens geom
_atom_sites_solution_primary direct
_atom_sites_solution_secondary difmap
_audit_creation_method SHELXL-97
_cell_angle_alpha 83.2540(10)
_cell_angle_beta 84.3520(10)
_cell_angle_gamma 63.9710(10)
_cell_formula_units_Z 1
_cell_length_a 9.7016(4)
_cell_length_b 10.5779(5)
_cell_length_c 20.0008(9)
_cell_measurement_temperature 298(2)
_cell_volume 1829.05(14)
_computing_cell_refinement 'Bruker SAINT'
_computing_data_collection 'Bruker SMART'
_computing_data_reduction 'Bruker SHELXTL'
_computing_molecular_graphics 'Bruker SHELXTL'
_computing_publication_material 'Bruker SHELXTL'
_computing_structure_refinement 'SHELXL-97 (Sheldrick, 1997)'
_computing_structure_solution 'SHELXS-97 (Sheldrick, 1990)'
_diffrn_ambient_temperature 298(2)
_diffrn_measured_fraction_theta_full 0.915
_diffrn_measured_fraction_theta_max 0.915
_diffrn_measurement_device_type 'CCD area detector'
_diffrn_measurement_method 'phi and omega scans'
_diffrn_radiation_monochromator graphite
_diffrn_radiation_source 'fine-focus sealed tube'
_diffrn_radiation_type MoK\a
_diffrn_radiation_wavelength 0.71073
_diffrn_reflns_av_R_equivalents 0.0154
_diffrn_reflns_av_sigmaI/netI 0.0294
_diffrn_reflns_limit_h_max 12
_diffrn_reflns_limit_h_min -11
_diffrn_reflns_limit_k_max 13
_diffrn_reflns_limit_k_min -12
_diffrn_reflns_limit_l_max 24
_diffrn_reflns_limit_l_min -26
_diffrn_reflns_number 11813
_diffrn_reflns_theta_full 28.27
_diffrn_reflns_theta_max 28.27
_diffrn_reflns_theta_min 2.05
_exptl_absorpt_coefficient_mu 2.544
_exptl_absorpt_correction_T_max 0.5688
_exptl_absorpt_correction_T_min 0.3628
_exptl_absorpt_correction_type Semi-empirical
_exptl_absorpt_process_details SADABS
_exptl_crystal_colour Colourless
_exptl_crystal_density_diffrn 1.656
_exptl_crystal_description Block
_exptl_crystal_F_000 912
_exptl_crystal_size_max 0.50
_exptl_crystal_size_mid 0.28
_exptl_crystal_size_min 0.25
_refine_diff_density_max 0.865
_refine_diff_density_min -0.954
_refine_diff_density_rms 0.072
_refine_ls_extinction_method none
_refine_ls_goodness_of_fit_ref 1.034
_refine_ls_hydrogen_treatment mixed
_refine_ls_matrix_type full
_refine_ls_number_parameters 488
_refine_ls_number_reflns 8287
_refine_ls_number_restraints 0
_refine_ls_restrained_S_all 1.034
_refine_ls_R_factor_all 0.0248
_refine_ls_R_factor_gt 0.0218
_refine_ls_shift/su_max 0.002
_refine_ls_shift/su_mean 0.000
_refine_ls_structure_factor_coef Fsqd
_refine_ls_weighting_details 'calc w=1/[\s^2^(Fo^2^)+(0.0285P)^2^+0.5321P] where P=(Fo^2^+2Fc^2^)/3'
_refine_ls_weighting_scheme calc
_refine_ls_wR_factor_gt 0.0541
_refine_ls_wR_factor_ref 0.0552
_reflns_number_gt 7665
_reflns_number_total 8287
_reflns_threshold_expression >2sigma(I)
_cod_data_source_file ic0506502Bsi20050427_121801_09.cif
_cod_data_source_block complex10
_cod_database_code 4327348

loop_
_symmetry_equiv_pos_as_xyz
'x, y, z'
'-x, -y, -z'

loop_
_atom_site_label
_atom_site_type_symbol
_atom_site_fract_x
_atom_site_fract_y
_atom_site_fract_z
_atom_site_U_iso_or_equiv
_atom_site_adp_type
_atom_site_occupancy
_atom_site_symmetry_multiplicity
_atom_site_calc_flag
_atom_site_refinement_flags
_atom_site_disorder_assembly
_atom_site_disorder_group
Dy1 Dy 0.787932(11) 0.591971(9) 0.744377(5) 0.02012(4) Uani 1 1 d . . .
Co1 Co 0.23411(3) 1.04572(3) 0.725975(16) 0.02275(7) Uani 1 1 d . . .
O1 O 0.8199(2) 0.78990(18) 0.68532(9) 0.0389(4) Uani 1 1 d . . .
H1A H 0.8769 0.8277 0.6921 0.047 Uiso 1 1 d R . .
H1B H 0.7618 0.8338 0.6534 0.047 Uiso 1 1 d R . .
O2 O 0.7892(2) 0.57857(18) 0.62630(8) 0.0333(4) Uani 1 1 d . . .
H2A H 0.7265 0.6592 0.6048 0.040 Uiso 1 1 d R . .
H2B H 0.7433 0.5285 0.6137 0.040 Uiso 1 1 d R . .
O3 O 0.64381(18) 0.46651(17) 0.73197(8) 0.0282(3) Uani 1 1 d . . .
H3A H 0.6903 0.3761 0.7298 0.034 Uiso 1 1 d R . .
H3B H 0.5964 0.4879 0.6953 0.034 Uiso 1 1 d R . .
O4 O 0.7665(2) 0.4837(2) 0.85108(9) 0.0425(5) Uani 1 1 d . . .
H4A H 0.7839 0.4015 0.8477 0.051 Uiso 1 1 calc R . .
H4B H 0.7861 0.5075 0.8924 0.051 Uiso 1 1 d R . .
N1 N 1.0275(2) 0.5893(2) 0.78341(10) 0.0275(4) Uani 1 1 d . . .
N2 N 0.7460(2) 0.7583(2) 0.83466(10) 0.0318(4) Uani 1 1 d . . .
N3 N 0.5222(2) 0.7673(2) 0.72779(11) 0.0317(4) Uani 1 1 d . . .
N4 N 0.3017(3) 1.0788(3) 0.57427(12) 0.0464(6) Uani 1 1 d . . .
N5 N 0.0070(3) 0.9237(2) 0.71032(12) 0.0367(5) Uani 1 1 d . . .
N6 N 0.1776(3) 1.0077(3) 0.87816(13) 0.0567(7) Uani 1 1 d . . .
N7 N 0.4640(3) 1.1599(3) 0.74395(16) 0.0562(7) Uani 1 1 d . . .
N8 N 0.9808(2) 0.3464(2) 0.72901(11) 0.0311(4) Uani 1 1 d . . .
N9 N 0.4573(3) 0.5503(3) 0.61666(13) 0.0439(6) Uani 1 1 d . . .
N10 N 0.7458(2) 0.3524(2) 0.58803(11) 0.0345(5) Uani 1 1 d . . .
C1 C 1.1667(3) 0.5047(3) 0.75721(14) 0.0347(5) Uani 1 1 d . . .
H1C H 1.1721 0.4443 0.7258 0.042 Uiso 1 1 calc R . .
C2 C 1.3015(3) 0.5027(3) 0.77446(16) 0.0447(7) Uani 1 1 d . . .
H2C H 1.3954 0.4412 0.7556 0.054 Uiso 1 1 calc R . .
C3 C 1.2953(4) 0.5923(3) 0.81957(17) 0.0514(8) Uani 1 1 d . . .
H3C H 1.3848 0.5935 0.8316 0.062 Uiso 1 1 calc R . .
C4 C 1.1541(4) 0.6813(3) 0.84716(16) 0.0475(7) Uani 1 1 d . . .
H4C H 1.1478 0.7432 0.8780 0.057 Uiso 1 1 calc R . .
C5 C 1.0204(3) 0.6778(2) 0.82838(12) 0.0309(5) Uani 1 1 d . . .
C6 C 0.8669(3) 0.7697(3) 0.85632(12) 0.0335(5) Uani 1 1 d . . .
C7 C 0.8464(4) 0.8610(4) 0.90516(16) 0.0533(8) Uani 1 1 d . . .
H7A H 0.9308 0.8674 0.9199 0.064 Uiso 1 1 calc R . .
C8 C 0.7024(5) 0.9410(4) 0.93136(17) 0.0595(9) Uani 1 1 d . . .
H8A H 0.6882 1.0025 0.9638 0.071 Uiso 1 1 calc R . .
C9 C 0.5794(4) 0.9300(3) 0.90940(15) 0.0511(8) Uani 1 1 d . . .
H9A H 0.4803 0.9840 0.9263 0.061 Uiso 1 1 calc R . .
C10 C 0.6057(3) 0.8370(3) 0.86152(14) 0.0410(6) Uani 1 1 d . . .
H10A H 0.5221 0.8283 0.8472 0.049 Uiso 1 1 calc R . .
C11 C 0.4077(3) 0.8677(2) 0.72666(12) 0.0264(5) Uani 1 1 d . . .
C12 C 0.2716(3) 1.0685(2) 0.63109(13) 0.0299(5) Uani 1 1 d . . .
C13 C 0.0941(3) 0.9679(2) 0.71535(12) 0.0265(5) Uani 1 1 d . . .
C14 C 0.2009(3) 1.0211(3) 0.82104(14) 0.0337(5) Uani 1 1 d . . .
C15 C 0.3751(3) 1.1200(2) 0.73771(14) 0.0328(5) Uani 1 1 d . . .
C16 C 1.0722(2) 0.2317(2) 0.72682(12) 0.0258(5) Uani 1 1 d . . .
C17 C 0.3189(4) 0.6609(3) 0.61948(16) 0.0519(8) Uani 1 1 d . . .
H17A H 0.3098 0.7410 0.6381 0.062 Uiso 1 1 calc R . .
C18 C 0.1898(3) 0.6619(3) 0.59628(15) 0.0505(8) Uani 1 1 d . . .
H18A H 0.0960 0.7412 0.5986 0.061 Uiso 1 1 calc R . .
C19 C 0.2019(4) 0.5444(4) 0.56973(17) 0.0568(9) Uani 1 1 d . . .
H19A H 0.1154 0.5406 0.5555 0.068 Uiso 1 1 calc R . .
C20 C 0.3447(4) 0.4305(3) 0.56420(17) 0.0513(8) Uani 1 1 d . . .
H20A H 0.3560 0.3505 0.5449 0.062 Uiso 1 1 calc R . .
C21 C 0.4704(3) 0.4374(3) 0.58779(13) 0.0344(5) Uani 1 1 d . . .
C22 C 0.6284(3) 0.3209(3) 0.58149(12) 0.0338(5) Uani 1 1 d . . .
C23 C 0.6534(4) 0.1860(3) 0.56854(15) 0.0455(7) Uani 1 1 d . . .
H23A H 0.5708 0.1651 0.5652 0.055 Uiso 1 1 calc R . .
C24 C 0.8024(4) 0.0832(3) 0.56061(16) 0.0476(7) Uani 1 1 d . . .
H24A H 0.8210 -0.0070 0.5511 0.057 Uiso 1 1 calc R . .
C25 C 0.9217(3) 0.1157(3) 0.56684(14) 0.0426(7) Uani 1 1 d . . .
H25A H 1.0228 0.0482 0.5618 0.051 Uiso 1 1 calc R . .
C26 C 0.8888(3) 0.2512(3) 0.58085(14) 0.0394(6) Uani 1 1 d . . .
H26A H 0.9702 0.2729 0.5855 0.047 Uiso 1 1 calc R . .
O1S O 0.7301(2) 0.1834(2) 0.75791(11) 0.0464(5) Uani 1 1 d . . .
H1X H 0.8137 0.1109 0.7404 0.056 Uiso 1 1 d R . .
H1Y H 0.6572 0.1616 0.7571 0.056 Uiso 1 1 d R . .
O2S O 0.6413(2) 0.8480(2) 0.56428(10) 0.0483(5) Uani 1 1 d . . .
H2X H 0.6595 0.8747 0.5214 0.058 Uiso 1 1 d R . .
H2Y H 0.5330 0.9205 0.5696 0.058 Uiso 1 1 d R . .
O3X O 0.8264(11) 0.2045(6) 0.87946(19) 0.067(2) Uani 0.742(16) 1 d P A 1
O3Y O 0.725(2) 0.2613(14) 0.8864(5) 0.042(4) Uani 0.258(16) 1 d P A 2
O4X O 0.9264(10) 0.0943(9) 0.9868(4) 0.123(3) Uani 0.50 1 d P . .
O4Y O 0.7232(12) 0.2238(9) 0.0209(4) 0.131(3) Uani 0.50 1 d P . .
N1S N 0.8067(4) 0.5344(3) -0.01905(13) 0.0557(7) Uani 1 1 d . . .
C1S C 0.6632(5) 0.6027(4) 0.00481(18) 0.0663(10) Uani 1 1 d . . .
H1SB H 0.5859 0.5953 -0.0161 0.080 Uiso 1 1 calc R . .
C2S C 0.6218(5) 0.6840(4) 0.05880(18) 0.0696(11) Uani 1 1 d . . .
H2SA H 0.5196 0.7286 0.0743 0.084 Uiso 1 1 calc R . .
C3S C 0.7344(5) 0.6976(4) 0.08904(17) 0.0673(11) Uani 1 1 d . . .
H3SA H 0.7097 0.7543 0.1247 0.081 Uiso 1 1 calc R . .
C4S C 0.8847(5) 0.6266(3) 0.06614(15) 0.0587(9) Uani 1 1 d . . .
H4SA H 0.9628 0.6345 0.0861 0.070 Uiso 1 1 calc R . .
C5S C 0.9190(4) 0.5423(3) 0.01256(13) 0.0498(8) Uani 1 1 d . . .

loop_
_atom_site_aniso_label
_atom_site_aniso_U_11
_atom_site_aniso_U_22
_atom_site_aniso_U_33
_atom_site_aniso_U_23
_atom_site_aniso_U_13
_atom_site_aniso_U_12
Dy1 0.01561(5) 0.01599(5) 0.02684(6) -0.00368(4) -0.00352(4) -0.00414(4)
Co1 0.01503(14) 0.01686(13) 0.03337(16) -0.00510(11) -0.00318(12) -0.00303(11)
O1 0.0407(11) 0.0361(9) 0.0495(11) 0.0112(8) -0.0199(9) -0.0254(8)
O2 0.0379(10) 0.0298(9) 0.0332(9) -0.0035(7) -0.0050(7) -0.0146(8)
O3 0.0227(8) 0.0267(8) 0.0370(9) -0.0046(7) -0.0056(7) -0.0109(7)
O4 0.0677(14) 0.0418(10) 0.0297(9) -0.0029(8) -0.0058(9) -0.0338(10)
N1 0.0240(10) 0.0273(10) 0.0325(10) -0.0001(8) -0.0060(8) -0.0121(8)
N2 0.0339(11) 0.0239(10) 0.0340(11) -0.0070(8) -0.0070(9) -0.0071(8)
N3 0.0229(10) 0.0239(10) 0.0451(12) -0.0076(8) -0.0073(9) -0.0050(8)
N4 0.0417(14) 0.0521(15) 0.0406(14) -0.0017(11) 0.0004(11) -0.0169(12)
N5 0.0328(12) 0.0348(11) 0.0472(13) -0.0004(9) -0.0085(10) -0.0183(10)
N6 0.0649(19) 0.0596(17) 0.0417(15) -0.0073(12) -0.0022(13) -0.0225(14)
N7 0.0378(14) 0.0530(16) 0.086(2) -0.0191(14) -0.0054(13) -0.0241(12)
N8 0.0217(10) 0.0235(10) 0.0449(12) -0.0075(8) -0.0041(9) -0.0052(8)
N9 0.0330(12) 0.0417(13) 0.0518(14) -0.0158(11) -0.0080(10) -0.0074(10)
N10 0.0325(12) 0.0345(11) 0.0355(11) -0.0099(9) -0.0050(9) -0.0113(9)
C1 0.0246(12) 0.0367(13) 0.0437(15) -0.0020(11) -0.0016(10) -0.0146(10)
C2 0.0259(13) 0.0481(16) 0.0619(19) 0.0034(14) -0.0046(12) -0.0191(12)
C3 0.0351(16) 0.0598(19) 0.071(2) 0.0110(16) -0.0187(15) -0.0317(15)
C4 0.0512(18) 0.0456(16) 0.0596(19) -0.0019(14) -0.0205(15) -0.0306(14)
C5 0.0357(14) 0.0283(12) 0.0342(13) 0.0046(9) -0.0125(10) -0.0182(10)
C6 0.0451(15) 0.0275(12) 0.0311(13) -0.0017(9) -0.0054(11) -0.0182(11)
C7 0.068(2) 0.0581(19) 0.0503(18) -0.0219(15) -0.0016(16) -0.0390(17)
C8 0.084(3) 0.0502(19) 0.0528(19) -0.0279(15) 0.0088(18) -0.0336(18)
C9 0.059(2) 0.0367(15) 0.0456(17) -0.0160(13) 0.0087(14) -0.0085(14)
C10 0.0357(15) 0.0386(14) 0.0383(14) -0.0120(11) -0.0020(11) -0.0045(12)
C11 0.0222(11) 0.0215(10) 0.0333(12) -0.0048(9) -0.0059(9) -0.0060(9)
C12 0.0187(11) 0.0259(11) 0.0408(14) -0.0041(10) -0.0028(10) -0.0052(9)
C13 0.0215(11) 0.0198(10) 0.0329(12) -0.0027(9) -0.0025(9) -0.0039(9)
C14 0.0286(13) 0.0266(12) 0.0431(15) -0.0058(10) -0.0062(11) -0.0077(10)
C15 0.0199(12) 0.0249(11) 0.0503(15) -0.0084(10) -0.0047(10) -0.0050(9)
C16 0.0171(10) 0.0233(11) 0.0367(13) -0.0060(9) -0.0021(9) -0.0075(9)
C17 0.0385(16) 0.0484(17) 0.0580(19) -0.0191(15) -0.0072(14) -0.0045(13)
C18 0.0324(15) 0.0580(19) 0.0440(16) -0.0073(14) -0.0064(12) -0.0022(13)
C19 0.0337(16) 0.077(2) 0.059(2) -0.0048(17) -0.0131(14) -0.0216(16)
C20 0.0447(18) 0.0508(17) 0.063(2) -0.0109(15) -0.0148(15) -0.0210(14)
C21 0.0345(14) 0.0373(13) 0.0320(13) -0.0035(10) -0.0049(10) -0.0152(11)
C22 0.0359(14) 0.0357(13) 0.0293(12) -0.0062(10) -0.0051(10) -0.0135(11)
C23 0.0451(17) 0.0424(15) 0.0566(18) -0.0115(13) -0.0038(14) -0.0239(13)
C24 0.0544(19) 0.0311(14) 0.0543(18) -0.0115(12) -0.0036(14) -0.0136(13)
C25 0.0385(15) 0.0381(14) 0.0408(15) -0.0099(12) -0.0056(12) -0.0047(12)
C26 0.0332(14) 0.0444(15) 0.0390(14) -0.0096(12) -0.0053(11) -0.0131(12)
O1S 0.0265(10) 0.0357(10) 0.0813(15) -0.0133(10) -0.0043(9) -0.0151(8)
O2S 0.0440(12) 0.0466(11) 0.0423(11) 0.0114(9) -0.0040(9) -0.0119(9)
O3X 0.092(6) 0.051(3) 0.065(2) -0.0013(17) 0.002(2) -0.040(4)
O3Y 0.046(9) 0.033(6) 0.049(5) 0.005(4) -0.009(5) -0.019(6)
O4X 0.138(7) 0.145(7) 0.105(6) 0.002(5) -0.031(5) -0.075(6)
O4Y 0.191(9) 0.125(6) 0.083(5) -0.009(4) -0.001(5) -0.076(7)
N1S 0.087(2) 0.0544(16) 0.0334(13) -0.0053(11) -0.0073(14) -0.0358(16)
C1S 0.091(3) 0.068(2) 0.0467(19) -0.0016(17) -0.0088(19) -0.040(2)
C2S 0.092(3) 0.059(2) 0.0461(19) 0.0009(16) 0.0026(19) -0.024(2)
C3S 0.106(3) 0.0459(19) 0.0370(17) -0.0064(14) -0.0046(19) -0.019(2)
C4S 0.098(3) 0.0422(17) 0.0365(16) -0.0027(13) -0.0176(17) -0.0278(18)
C5S 0.089(2) 0.0369(15) 0.0274(14) 0.0015(11) -0.0110(15) -0.0300(15)

loop_
_atom_type_symbol
_atom_type_description
_atom_type_scat_dispersion_real
_atom_type_scat_dispersion_imag
_atom_type_scat_source
C C 0.0033 0.0016 'International Tables Vol C Tables 4.2.6.8 and 6.1.1.4'
H H 0.0000 0.0000 'International Tables Vol C Tables 4.2.6.8 and 6.1.1.4'
N N 0.0061 0.0033 'International Tables Vol C Tables 4.2.6.8 and 6.1.1.4'
O O 0.0106 0.0060 'International Tables Vol C Tables 4.2.6.8 and 6.1.1.4'
Co Co 0.3494 0.9721 'International Tables Vol C Tables 4.2.6.8 and 6.1.1.4'
Dy Dy -0.1892 4.4098 'International Tables Vol C Tables 4.2.6.8 and 6.1.1.4'

loop_
_geom_angle_atom_site_label_1
_geom_angle_atom_site_label_2
_geom_angle_atom_site_label_3
_geom_angle
_geom_angle_site_symmetry_1
_geom_angle_site_symmetry_3
O4 Dy1 O3 74.00(6) . .
O4 Dy1 O2 144.72(6) . .
O3 Dy1 O2 74.13(6) . .
O4 Dy1 O1 144.16(6) . .
O3 Dy1 O1 136.39(6) . .
O2 Dy1 O1 71.12(6) . .
O4 Dy1 N3 102.03(7) . .
O3 Dy1 N3 72.96(6) . .
O2 Dy1 N3 82.63(7) . .
O1 Dy1 N3 77.17(7) . .
O4 Dy1 N8 79.89(7) . .
O3 Dy1 N8 74.80(6) . .
O2 Dy1 N8 77.51(6) . .
O1 Dy1 N8 120.99(7) . .
N3 Dy1 N8 145.67(7) . .
O4 Dy1 N1 86.00(7) . .
O3 Dy1 N1 148.18(6) . .
O2 Dy1 N1 114.72(6) . .
O1 Dy1 N1 72.46(6) . .
N3 Dy1 N1 136.64(6) . .
N8 Dy1 N1 77.54(6) . .
O4 Dy1 N2 69.94(7) . .
O3 Dy1 N2 127.18(7) . .
O2 Dy1 N2 143.94(6) . .
O1 Dy1 N2 74.95(7) . .
N3 Dy1 N2 78.27(7) . .
N8 Dy1 N2 132.23(7) . .
N1 Dy1 N2 64.54(7) . .
C15 Co1 C11 85.72(10) . .
C15 Co1 C14 90.81(12) . .
C11 Co1 C14 90.93(10) . .
C15 Co1 C12 88.47(11) . .
C11 Co1 C12 88.16(10) . .
C14 Co1 C12 178.87(11) . .
C15 Co1 C16 89.03(10) . 1_465
C11 Co1 C16 174.75(10) . 1_465
C14 Co1 C16 88.88(10) . 1_465
C12 Co1 C16 91.97(10) . 1_465
C15 Co1 C13 178.90(11) . .
C11 Co1 C13 93.44(10) . .
C14 Co1 C13 88.49(11) . .
C12 Co1 C13 92.22(10) . .
C16 Co1 C13 91.80(9) 1_465 .
Dy1 O1 H1A 131.1 . .
Dy1 O1 H1B 117.0 . .
H1A O1 H1B 111.8 . .
Dy1 O2 H2A 113.3 . .
Dy1 O2 H2B 116.2 . .
H2A O2 H2B 94.6 . .
Dy1 O3 H3A 119.5 . .
Dy1 O3 H3B 115.6 . .
H3A O3 H3B 98.0 . .
Dy1 O4 H4A 109.5 . .
Dy1 O4 H4B 125.6 . .
H4A O4 H4B 118.4 . .
C1 N1 C5 118.0(2) . .
C1 N1 Dy1 120.76(16) . .
C5 N1 Dy1 121.18(16) . .
C10 N2 C6 118.2(2) . .
C10 N2 Dy1 121.97(17) . .
C6 N2 Dy1 119.83(16) . .
C11 N3 Dy1 165.11(18) . .
C16 N8 Dy1 175.0(2) . .
C21 N9 C17 118.0(3) . .
C26 N10 C22 118.3(2) . .
N1 C1 C2 123.5(3) . .
N1 C1 H1C 118.3 . .
C2 C1 H1C 118.3 . .
C3 C2 C1 119.0(3) . .
C3 C2 H2C 120.5 . .
C1 C2 H2C 120.5 . .
C2 C3 C4 119.1(3) . .
C2 C3 H3C 120.5 . .
C4 C3 H3C 120.5 . .
C3 C4 C5 119.6(3) . .
C3 C4 H4C 120.2 . .
C5 C4 H4C 120.2 . .
N1 C5 C4 120.9(3) . .
N1 C5 C6 117.1(2) . .
C4 C5 C6 122.0(2) . .
N2 C6 C7 120.8(3) . .
N2 C6 C5 117.2(2) . .
C7 C6 C5 122.0(3) . .
C8 C7 C6 120.1(3) . .
C8 C7 H7A 120.0 . .
C6 C7 H7A 120.0 . .
C7 C8 C9 119.3(3) . .
C7 C8 H8A 120.3 . .
C9 C8 H8A 120.3 . .
C8 C9 C10 118.5(3) . .
C8 C9 H9A 120.8 . .
C10 C9 H9A 120.8 . .
N2 C10 C9 123.1(3) . .
N2 C10 H10A 118.4 . .
C9 C10 H10A 118.4 . .
N3 C11 Co1 172.7(2) . .
N4 C12 Co1 176.7(2) . .
N5 C13 Co1 178.0(2) . .
N6 C14 Co1 178.5(3) . .
N7 C15 Co1 177.4(2) . .
N8 C16 Co1 175.7(2) . 1_645
N9 C17 C18 123.2(3) . .
N9 C17 H17A 118.4 . .
C18 C17 H17A 118.4 . .
C19 C18 C17 118.7(3) . .
C19 C18 H18A 120.7 . .
C17 C18 H18A 120.7 . .
C18 C19 C20 119.1(3) . .
C18 C19 H19A 120.5 . .
C20 C19 H19A 120.5 . .
C21 C20 C19 119.1(3) . .
C21 C20 H20A 120.4 . .
C19 C20 H20A 120.4 . .
N9 C21 C20 121.7(3) . .
N9 C21 C22 116.2(2) . .
C20 C21 C22 122.1(2) . .
N10 C22 C23 121.3(2) . .
N10 C22 C21 117.0(2) . .
C23 C22 C21 121.7(3) . .
C24 C23 C22 119.3(3) . .
C24 C23 H23A 120.3 . .
C22 C23 H23A 120.3 . .
C25 C24 C23 119.3(3) . .
C25 C24 H24A 120.4 . .
C23 C24 H24A 120.4 . .
C24 C25 C26 118.4(3) . .
C24 C25 H25A 120.8 . .
C26 C25 H25A 120.8 . .
N10 C26 C25 123.3(3) . .
N10 C26 H26A 118.4 . .
C25 C26 H26A 118.4 . .
H1X O1S H1Y 105.4 . .
H2X O2S H2Y 97.4 . .
C1S N1S C5S 117.9(3) . .
N1S C1S C2S 123.9(4) . .
N1S C1S H1SB 118.1 . .
C2S C1S H1SB 118.1 . .
C3S C2S C1S 118.4(4) . .
C3S C2S H2SA 120.8 . .
C1S C2S H2SA 120.8 . .
C2S C3S C4S 119.2(3) . .
C2S C3S H3SA 120.4 . .
C4S C3S H3SA 120.4 . .
C3S C4S C5S 119.3(4) . .
C3S C4S H4SA 120.3 . .
C5S C4S H4SA 120.3 . .
N1S C5S C4S 121.2(3) . .
N1S C5S C5S 117.1(3) . 2_765
C4S C5S C5S 121.7(4) . 2_765

loop_
_geom_bond_atom_site_label_1
_geom_bond_atom_site_label_2
_geom_bond_distance
_geom_bond_site_symmetry_2
Dy1 O4 2.3360(18) .
Dy1 O3 2.3563(16) .
Dy1 O2 2.3810(17) .
Dy1 O1 2.4065(17) .
Dy1 N3 2.4541(19) .
Dy1 N8 2.4805(19) .
Dy1 N1 2.5117(19) .
Dy1 N2 2.5490(19) .
Co1 C15 1.896(3) .
Co1 C11 1.897(2) .
Co1 C14 1.904(3) .
Co1 C12 1.904(3) .
Co1 C16 1.905(2) 1_465
Co1 C13 1.910(2) .
O1 H1A 0.8400 .
O1 H1B 0.8442 .
O2 H2A 0.8894 .
O2 H2B 0.8954 .
O3 H3A 0.8645 .
O3 H3B 0.8589 .
O4 H4A 0.8200 .
O4 H4B 0.9519 .
N1 C1 1.345(3) .
N1 C5 1.348(3) .
N2 C10 1.342(3) .
N2 C6 1.347(3) .
N3 C11 1.151(3) .
N4 C12 1.150(3) .
N5 C13 1.147(3) .
N6 C14 1.147(4) .
N7 C15 1.136(3) .
N8 C16 1.149(3) .
N9 C21 1.338(3) .
N9 C17 1.340(4) .
N10 C26 1.336(3) .
N10 C22 1.342(3) .
C1 C2 1.375(4) .
C1 H1C 0.9300 .
C2 C3 1.362(5) .
C2 H2C 0.9300 .
C3 C4 1.382(5) .
C3 H3C 0.9300 .
C4 C5 1.403(4) .
C4 H4C 0.9300 .
C5 C6 1.472(4) .
C6 C7 1.393(4) .
C7 C8 1.365(5) .
C7 H7A 0.9300 .
C8 C9 1.367(5) .
C8 H8A 0.9300 .
C9 C10 1.380(4) .
C9 H9A 0.9300 .
C10 H10A 0.9300 .
C16 Co1 1.905(2) 1_645
C17 C18 1.373(4) .
C17 H17A 0.9300 .
C18 C19 1.363(5) .
C18 H18A 0.9300 .
C19 C20 1.386(5) .
C19 H19A 0.9300 .
C20 C21 1.383(4) .
C20 H20A 0.9300 .
C21 C22 1.492(4) .
C22 C23 1.389(4) .
C23 C24 1.383(4) .
C23 H23A 0.9300 .
C24 C25 1.364(5) .
C24 H24A 0.9300 .
C25 C26 1.382(4) .
C25 H25A 0.9300 .
C26 H26A 0.9300 .
O1S H1X 0.9107 .
O1S H1Y 0.8355 .
O2S H2X 0.8958 .
O2S H2Y 0.9964 .
N1S C1S 1.325(5) .
N1S C5S 1.350(4) .
C1S C2S 1.377(5) .
C1S H1SB 0.9300 .
C2S C3S 1.368(6) .
C2S H2SA 0.9300 .
C3S C4S 1.374(6) .
C3S H3SA 0.9300 .
C4S C5S 1.395(4) .
C4S H4SA 0.9300 .
C5S C5S 1.497(7) 2_765

loop_
_geom_hbond_atom_site_label_D
_geom_hbond_atom_site_label_H
_geom_hbond_atom_site_label_A
_geom_hbond_distance_DH
_geom_hbond_distance_HA
_geom_hbond_distance_DA
_geom_hbond_angle_DHA
_geom_hbond_site_symmetry_A
O1 H1B O2S 0.84 2.18 2.963(3) 154.0 .
O2 H2A O2S 0.89 1.91 2.766(3) 162.1 .
O2 H2B N10 0.90 1.98 2.804(3) 152.5 .
O2 H2B N9 0.90 2.68 3.387(3) 137.0 .
O3 H3A O1S 0.86 1.92 2.731(2) 154.7 .
O3 H3B N9 0.86 2.03 2.883(3) 172.1 .
O3 H3B N10 0.86 2.65 3.151(3) 118.2 .
O4 H4A O3Y 0.82 1.87 2.565(8) 141.3 .
O4 H4A O3X 0.82 1.98 2.747(5) 156.6 .
O2S H2Y N4 1.00 2.13 3.127(3) 176.3 .
O1 H1A N5 0.84 2.02 2.855(3) 177.9 1_655
O4 H4B N1S 0.95 1.87 2.810(3) 169.6 1_556
O1S H1X N5 0.91 2.14 3.050(3) 172.6 1_645
O1S H1Y N7 0.84 1.93 2.743(3) 165.2 1_545
O2S H2X N4 0.90 1.96 2.856(3) 175.9 2_676

loop_
_geom_torsion_atom_site_label_1
_geom_torsion_atom_site_label_2
_geom_torsion_atom_site_label_3
_geom_torsion_atom_site_label_4
_geom_torsion
_geom_torsion_site_symmetry_1
_geom_torsion_site_symmetry_4
O4 Dy1 N1 C1 110.46(18) . .
O3 Dy1 N1 C1 60.0(2) . .
O2 Dy1 N1 C1 -39.85(19) . .
O1 Dy1 N1 C1 -98.58(19) . .
N3 Dy1 N1 C1 -146.22(17) . .
N8 Dy1 N1 C1 29.94(18) . .
N2 Dy1 N1 C1 -179.9(2) . .
O4 Dy1 N1 C5 -73.16(18) . .
O3 Dy1 N1 C5 -123.63(17) . .
O2 Dy1 N1 C5 136.53(17) . .
O1 Dy1 N1 C5 77.80(18) . .
N3 Dy1 N1 C5 30.2(2) . .
N8 Dy1 N1 C5 -153.68(19) . .
N2 Dy1 N1 C5 -3.50(17) . .
O4 Dy1 N2 C10 -81.8(2) . .
O3 Dy1 N2 C10 -32.0(2) . .
O2 Dy1 N2 C10 85.3(2) . .
O1 Dy1 N2 C10 105.5(2) . .
N3 Dy1 N2 C10 25.8(2) . .
N8 Dy1 N2 C10 -136.12(19) . .
N1 Dy1 N2 C10 -177.1(2) . .
O4 Dy1 N2 C6 98.63(19) . .
O3 Dy1 N2 C6 148.45(17) . .
O2 Dy1 N2 C6 -94.3(2) . .
O1 Dy1 N2 C6 -74.07(18) . .
N3 Dy1 N2 C6 -153.8(2) . .
N8 Dy1 N2 C6 44.3(2) . .
N1 Dy1 N2 C6 3.37(17) . .
O4 Dy1 N3 C11 89.5(8) . .
O3 Dy1 N3 C11 158.4(8) . .
O2 Dy1 N3 C11 -126.0(8) . .
O1 Dy1 N3 C11 -53.8(8) . .
N8 Dy1 N3 C11 179(100) . .
N1 Dy1 N3 C11 -7.5(9) . .
N2 Dy1 N3 C11 23.2(8) . .
O4 Dy1 N8 C16 -32(2) . .
O3 Dy1 N8 C16 -108(2) . .
O2 Dy1 N8 C16 175(2) . .
O1 Dy1 N8 C16 116(2) . .
N3 Dy1 N8 C16 -129(2) . .
N1 Dy1 N8 C16 56(2) . .
N2 Dy1 N8 C16 18(2) . .
C5 N1 C1 C2 0.7(4) . .
Dy1 N1 C1 C2 177.2(2) . .
N1 C1 C2 C3 -1.1(4) . .
C1 C2 C3 C4 0.7(5) . .
C2 C3 C4 C5 0.0(5) . .
C1 N1 C5 C4 0.0(4) . .
Dy1 N1 C5 C4 -176.43(19) . .
C1 N1 C5 C6 179.9(2) . .
Dy1 N1 C5 C6 3.4(3) . .
C3 C4 C5 N1 -0.4(4) . .
C3 C4 C5 C6 179.7(3) . .
C10 N2 C6 C7 -0.2(4) . .
Dy1 N2 C6 C7 179.4(2) . .
C10 N2 C6 C5 177.3(2) . .
Dy1 N2 C6 C5 -3.1(3) . .
N1 C5 C6 N2 -0.2(3) . .
C4 C5 C6 N2 179.7(2) . .
N1 C5 C6 C7 177.3(3) . .
C4 C5 C6 C7 -2.8(4) . .
N2 C6 C7 C8 -0.4(5) . .
C5 C6 C7 C8 -177.8(3) . .
C6 C7 C8 C9 0.3(5) . .
C7 C8 C9 C10 0.4(5) . .
C6 N2 C10 C9 1.0(4) . .
Dy1 N2 C10 C9 -178.6(2) . .
C8 C9 C10 N2 -1.1(5) . .
Dy1 N3 C11 Co1 21(2) . .
C15 Co1 C11 N3 -1.4(18) . .
C14 Co1 C11 N3 -92.1(18) . .
C12 Co1 C11 N3 87.2(18) . .
C16 Co1 C11 N3 -4(3) 1_465 .
C13 Co1 C11 N3 179(100) . .
C15 Co1 C12 N4 52(4) . .
C11 Co1 C12 N4 -34(4) . .
C14 Co1 C12 N4 1(8) . .
C16 Co1 C12 N4 141(4) 1_465 .
C13 Co1 C12 N4 -127(4) . .
C15 Co1 C13 N5 98(8) . .
C11 Co1 C13 N5 139(7) . .
C14 Co1 C13 N5 48(7) . .
C12 Co1 C13 N5 -133(7) . .
C16 Co1 C13 N5 -41(7) 1_465 .
C15 Co1 C14 N6 128(10) . .
C11 Co1 C14 N6 -147(10) . .
C12 Co1 C14 N6 178(100) . .
C16 Co1 C14 N6 39(10) 1_465 .
C13 Co1 C14 N6 -53(10) . .
C11 Co1 C15 N7 18(6) . .
C14 Co1 C15 N7 109(6) . .
C12 Co1 C15 N7 -71(6) . .
C16 Co1 C15 N7 -163(6) 1_465 .
C13 Co1 C15 N7 58(10) . .
Dy1 N8 C16 Co1 -53(5) . 1_645
C21 N9 C17 C18 2.2(5) . .
N9 C17 C18 C19 0.8(5) . .
C17 C18 C19 C20 -2.9(5) . .
C18 C19 C20 C21 2.1(5) . .
C17 N9 C21 C20 -3.1(5) . .
C17 N9 C21 C22 175.9(3) . .
C19 C20 C21 N9 0.9(5) . .
C19 C20 C21 C22 -178.0(3) . .
C26 N10 C22 C23 0.9(4) . .
C26 N10 C22 C21 -178.2(2) . .
N9 C21 C22 N10 -17.2(4) . .
C20 C21 C22 N10 161.8(3) . .
N9 C21 C22 C23 163.6(3) . .
C20 C21 C22 C23 -17.4(4) . .
N10 C22 C23 C24 -1.6(4) . .
C21 C22 C23 C24 177.5(3) . .
C22 C23 C24 C25 1.1(5) . .
C23 C24 C25 C26 -0.1(5) . .
C22 N10 C26 C25 0.2(4) . .
C24 C25 C26 N10 -0.6(4) . .
C5S N1S C1S C2S 1.7(5) . .
N1S C1S C2S C3S 1.3(6) . .
C1S C2S C3S C4S -2.1(5) . .
C2S C3S C4S C5S 0.1(5) . .
C1S N1S C5S C4S -3.8(4) . .
C1S N1S C5S C5S 176.5(3) . 2_765
C3S C4S C5S N1S 3.0(5) . .
C3S C4S C5S C5S -177.3(3) . 2_765
